data_4134961
loop_
_publ_author_name
'Wang, Jun'
'Zhang, Yan'
'Zhang, Peixin'
'Hu, Jianbo'
'Lin, Rui-Biao'
'Deng, Qiang'
'Zeng, Zheling'
'Xing, Huabin'
'Deng, Shuguang'
'Chen, Banglin'

_publ_section_title
;
 Optimizing Pore Space for Flexible-Robust Metal-Organic Framework to
 Boost Trace Acetylene Removal.
;
_journal_issue 21
_journal_name_full 'Journal of the American Chemical Society'
_journal_page_first 9744
_journal_page_last 9751
_journal_paper_doi 10.1021/jacs.0c02594
_journal_volume 142
_journal_year 2020
_chemical_formula_moiety 'C20 H16 Cu F6 N4 S2 Si, C2 H2, 8(H O0.5)'
_chemical_formula_sum 'C22 H26 Cu F6 N4 O4 S2 Si'
_chemical_formula_weight 680.22
_space_group_crystal_system orthorhombic
_space_group_IT_number 65
_space_group_name_Hall '-C 2 2'
_space_group_name_H-M_alt 'C m m m'
_atom_sites_solution_hydrogens mixed
_audit_creation_date 2019-11-15
_audit_creation_method
;
Olex2 1.2
(compiled 2018.05.29 svn.r3508 for OlexSys, GUI svn.r5506)
;
_cell_angle_alpha 90
_cell_angle_beta 90
_cell_angle_gamma 90
_cell_formula_units_Z 2
_cell_length_a 9.8817(6)
_cell_length_b 19.0615(15)
_cell_length_c 7.8770(5)
_cell_measurement_reflns_used 1746
_cell_measurement_temperature 190(2)
_cell_measurement_theta_max 53.81
_cell_measurement_theta_min 4.04
_cell_volume 1483.71(17)
_computing_molecular_graphics 'Olex2 (Dolomanov et al., 2009)'
_computing_publication_material 'Olex2 (Dolomanov et al., 2009)'
_computing_structure_refinement 'ShelXL (Sheldrick, 2015)'
_computing_structure_solution 'SHELXT 2014/5 (Sheldrick, 2014)'
_diffrn_ambient_temperature 189.96
_diffrn_measured_fraction_theta_full 0.997
_diffrn_measured_fraction_theta_max 0.994
_diffrn_measurement_device_type 'Bruker D8 Venture'
_diffrn_measurement_method '\f and \w scans'
_diffrn_radiation_type GaK\a
_diffrn_radiation_wavelength 1.34139
_diffrn_reflns_av_R_equivalents 0.0787
_diffrn_reflns_av_unetI/netI 0.0605
_diffrn_reflns_Laue_measured_fraction_full 0.997
_diffrn_reflns_Laue_measured_fraction_max 0.994
_diffrn_reflns_limit_h_max 11
_diffrn_reflns_limit_h_min -11
_diffrn_reflns_limit_k_max 22
_diffrn_reflns_limit_k_min -15
_diffrn_reflns_limit_l_max 9
_diffrn_reflns_limit_l_min -9
_diffrn_reflns_number 4574
_diffrn_reflns_point_group_measured_fraction_full 0.997
_diffrn_reflns_point_group_measured_fraction_max 0.994
_diffrn_reflns_theta_full 53.594
_diffrn_reflns_theta_max 54.013
_diffrn_reflns_theta_min 4.035
_exptl_absorpt_coefficient_mu 5.505
_exptl_absorpt_correction_T_max 0.7506
_exptl_absorpt_correction_T_min 0.2782
_exptl_absorpt_correction_type multi-scan
_exptl_absorpt_process_details sadabs
_exptl_crystal_density_diffrn 1.523
_exptl_crystal_description block
_exptl_crystal_F_000 694
_exptl_crystal_size_max 0.19
_exptl_crystal_size_mid 0.16
_exptl_crystal_size_min 0.11
_refine_diff_density_max 0.616
_refine_diff_density_min -0.596
_refine_diff_density_rms 0.098
_refine_ls_extinction_method none
_refine_ls_goodness_of_fit_ref 1.078
_refine_ls_hydrogen_treatment constr
_refine_ls_matrix_type full
_refine_ls_number_parameters 87
_refine_ls_number_reflns 800
_refine_ls_number_restraints 48
_refine_ls_restrained_S_all 1.159
_refine_ls_R_factor_all 0.0751
_refine_ls_R_factor_gt 0.0669
_refine_ls_shift/su_max 0.000
_refine_ls_shift/su_mean 0.000
_refine_ls_structure_factor_coef Fsqd
_refine_ls_weighting_details 'w=1/[\s^2^(Fo^2^)+(0.1450P)^2^+0.5947P] where P=(Fo^2^+2Fc^2^)/3'
_refine_ls_weighting_scheme calc
_refine_ls_wR_factor_gt 0.1928
_refine_ls_wR_factor_ref 0.2026
_reflns_Friedel_coverage 0.000
_reflns_number_gt 668
_reflns_number_total 800
_reflns_threshold_expression 'I > 2\s(I)'
_cod_data_source_file ja0c02594_si_002.cif
_cod_data_source_block 1_a
_cod_depositor_comments 'Adding full bibliography for 4134961--4134962.cif.'
_cod_database_code 4134961
_shelx_shelxl_version_number 2018/3
_shelx_space_group_comment
;
The symmetry employed for this shelxl refinement is uniquely defined
by the following loop, which should always be used as a source of
symmetry information in preference to the above space-group names.
They are only intended as comments.
;
_shelx_estimated_absorpt_t_max 0.583
_shelx_estimated_absorpt_t_min 0.421
_olex2_refinement_description
;
1. Fixed Uiso
 At 1.2 times of:
  All C(H) groups, All O(H) groups, All O(H,H) groups
2. Uiso/Uaniso restraints and constraints
F4 \\sim F3: within 1.7A with sigma of 0.01 and sigma for terminal atoms of 0.02
F2 \\sim F3: within 1.7A with sigma of 0.01 and sigma for terminal atoms of 0.02
F1 \\sim F3: within 1.7A with sigma of 0.01 and sigma for terminal atoms of 0.02
Uanis(C6) \\sim Ueq, Uanis(O1) \\sim Ueq, Uanis(O2) \\sim Ueq: with sigma of
0.01 and sigma for terminal atoms of 0.02
Uanis(F2) \\sim Ueq, Uanis(F3) \\sim Ueq, Uanis(F4) \\sim Ueq: with sigma of
0.01 and sigma for terminal atoms of 0.02
3. Rigid body (RIGU) restrains
 F2, F3, F4
 with sigma for 1-2 distances of 0.001 and sigma for 1-3 distances of 0.002
4. Others
 Fixed Sof: C6(0.25) H6(0.25) C2(0.5) H2(0.5) C3(0.5) H3(0.5) O2(0.25)
 H2A(0.25) H2B(0.25) C4(0.5) H4(0.5) C5(0.5) H5(0.5) F4(0.125) F2(0.125)
 F3(0.25)
5.a Everything fixed:
 O2
5.b Riding coordinates:
 C6(H6), O1(H1), O2(H2A,H2B)
5.c Aromatic/amide H refined with riding coordinates:
 C2(H2), C3(H3), C4(H4), C5(H5)
;
_olex2_submission_special_instructions 'No special instructions were received'

loop_
_space_group_symop_operation_xyz
'x, y, z'
'-x, -y, z'
'-x, y, -z'
'x, -y, -z'
'x+1/2, y+1/2, z'
'-x+1/2, -y+1/2, z'
'-x+1/2, y+1/2, -z'
'x+1/2, -y+1/2, -z'
'-x, -y, -z'
'x, y, -z'
'x, -y, z'
'-x, y, z'
'-x+1/2, -y+1/2, -z'
'x+1/2, y+1/2, -z'
'x+1/2, -y+1/2, z'
'-x+1/2, y+1/2, z'

loop_
_atom_site_label
_atom_site_type_symbol
_atom_site_fract_x
_atom_site_fract_y
_atom_site_fract_z
_atom_site_U_iso_or_equiv
_atom_site_adp_type
_atom_site_occupancy
_atom_site_site_symmetry_order
_atom_site_calc_flag
_atom_site_refinement_flags_posn
_atom_site_refinement_flags_adp
_atom_site_refinement_flags_occupancy
_atom_site_disorder_assembly
_atom_site_disorder_group
C1 C 0.1362(6) 0.3345(3) 0.500000 0.0529(15) Uani 1 2 d S T P . .
C6 C 0.5739(16) 0.9400(9) 0.000000 0.105(6) Uani 0.5 2 d S TU P A 1
H6 H 0.661904 0.942365 0.000000 0.126 Uiso 0.5 2 d RS T P A 1
C2 C 0.2347(8) 0.3310(4) 0.3744(11) 0.052(2) Uani 0.5 1 d . . . B 1
H2 H 0.229010 0.297243 0.286024 0.062 Uiso 0.5 1 calc R . . B 1
C3 C 0.3408(8) 0.3778(5) 0.3813(11) 0.050(2) Uani 0.5 1 d . . . B 1
H3 H 0.408616 0.374969 0.296071 0.060 Uiso 0.5 1 calc R . . B 1
Cu1 Cu 0.500000 0.500000 0.500000 0.0423(6) Uani 1 8 d S T P B .
F1 F 0.500000 0.500000 0.7861(6) 0.0620(14) Uani 1 4 d S TU P B .
N1 N 0.3536(4) 0.4266(3) 0.500000 0.0439(11) Uani 1 2 d S T P . .
O1 O 0.500000 0.8029(7) 0.000000 0.135(4) Uani 1 4 d S TU P . .
H1 H 0.580110 0.819055 0.000000 0.161 Uiso 1 2 d RS T P . .
O2 O 0.675570 0.703470 0.000000 0.122 Uani 0.5 2 d S TU P . .
H2A H 0.597040 0.723820 0.000000 0.147 Uiso 0.5 2 d RS T P . .
H2B H 0.663340 0.660620 0.000000 0.147 Uiso 0.5 2 d RS T P . .
S1 S 0.000000 0.27367(12) 0.500000 0.0679(8) Uani 1 4 d S T P B .
Si1 Si 0.500000 0.500000 1.000000 0.0436(8) Uani 1 8 d S T P . .
C4 C 0.2564(8) 0.4287(5) 0.6246(10) 0.0506(19) Uani 0.5 1 d . . . B -1
H4 H 0.265218 0.462383 0.712898 0.061 Uiso 0.5 1 calc R . . B -1
C5 C 0.1482(9) 0.3848(5) 0.6270(12) 0.058(2) Uani 0.5 1 d . . . B -1
H5 H 0.081867 0.388307 0.713884 0.069 Uiso 0.5 1 calc R . . B -1
F4 F 0.6673(9) 0.500000 1.000000 0.071(3) Uani 0.5 4 d S TU P C 3
F2 F 0.500000 0.5865(6) 1.000000 0.078(3) Uani 0.5 4 d S TU P C 1
F3 F 0.6182(15) 0.5593(8) 1.000000 0.131(4) Uani 0.5 2 d S TU P C 2

loop_
_atom_site_aniso_label
_atom_site_aniso_U_11
_atom_site_aniso_U_22
_atom_site_aniso_U_33
_atom_site_aniso_U_23
_atom_site_aniso_U_13
_atom_site_aniso_U_12
C1 0.023(3) 0.042(3) 0.093(4) 0.000 0.000 0.002(2)
C6 0.055(9) 0.077(10) 0.182(15) 0.000 0.000 0.007(8)
C2 0.035(4) 0.038(4) 0.083(6) -0.008(4) -0.005(4) 0.003(3)
C3 0.023(4) 0.060(5) 0.067(5) -0.007(4) 0.001(3) 0.003(3)
Cu1 0.0207(8) 0.0443(10) 0.0620(10) 0.000 0.000 0.000
F1 0.041(3) 0.084(4) 0.060(3) 0.000 0.000 0.000
N1 0.027(2) 0.045(3) 0.060(3) 0.000 0.000 0.002(2)
O1 0.121(8) 0.143(9) 0.139(8) 0.000 0.000 0.000
O2 0.133 0.100 0.134 0.000 0.000 0.001
S1 0.0244(11) 0.0402(12) 0.139(2) 0.000 0.000 0.000
Si1 0.0261(15) 0.0491(18) 0.0555(16) 0.000 0.000 0.000
C4 0.031(4) 0.054(5) 0.067(5) -0.001(4) 0.005(3) -0.004(4)
C5 0.031(4) 0.069(5) 0.073(5) -0.004(4) 0.005(4) -0.011(4)
F4 0.020(4) 0.133(10) 0.061(5) 0.000 0.000 0.000
F2 0.121(10) 0.044(6) 0.071(6) 0.000 0.000 0.000
F3 0.144(9) 0.150(9) 0.100(6) 0.000 0.000 -0.088(7)

loop_
_atom_type_symbol
_atom_type_description
_atom_type_scat_dispersion_real
_atom_type_scat_dispersion_imag
_atom_type_scat_source
C C 0.0148 0.0070 'International Tables Vol C Tables 4.2.6.8 and 6.1.1.4'
H H 0.0000 0.0000 'International Tables Vol C Tables 4.2.6.8 and 6.1.1.4'
Cu Cu -2.9170 3.6935 'International Tables Vol C Tables 4.2.6.8 and 6.1.1.4'
F F 0.0583 0.0400 'International Tables Vol C Tables 4.2.6.8 and 6.1.1.4'
N N 0.0253 0.0136 'International Tables Vol C Tables 4.2.6.8 and 6.1.1.4'
O O 0.0412 0.0250 'International Tables Vol C Tables 4.2.6.8 and 6.1.1.4'
S S 0.2924 0.4247 'International Tables Vol C Tables 4.2.6.8 and 6.1.1.4'
Si Si 0.2148 0.2488 'International Tables Vol C Tables 4.2.6.8 and 6.1.1.4'

loop_
_geom_angle_atom_site_label_1
_geom_angle_atom_site_label_2
_geom_angle_atom_site_label_3
_geom_angle
_geom_angle_site_symmetry_1
_geom_angle_site_symmetry_3
_geom_angle_publ_flag
C2 C1 C2 90.8(8) 10_556 . ?
C2 C1 S1 120.0(4) 10_556 . ?
C2 C1 S1 120.0(4) . . ?
C2 C1 C5 57.4(6) 10_556 . ?
C2 C1 C5 119.1(7) . . ?
C5 C1 S1 120.9(4) . . ?
C6 C6 H6 177.1 3_655 . ?
C1 C2 H2 120.9 . . ?
C3 C2 C1 118.3(7) . . ?
C3 C2 H2 120.9 . . ?
C2 C3 H3 118.1 . . ?
N1 C3 C2 123.7(7) . . ?
N1 C3 H3 118.1 . . ?
F1 Cu1 F1 180.0 . 9_666 ?
N1 Cu1 F1 90.000(1) . 9_666 ?
N1 Cu1 F1 90.0 3_656 . ?
N1 Cu1 F1 90.000(1) . . ?
N1 Cu1 F1 90.000(1) 9_666 9_666 ?
N1 Cu1 F1 90.0 11_565 9_666 ?
N1 Cu1 F1 90.0 3_656 9_666 ?
N1 Cu1 F1 90.0 11_565 . ?
N1 Cu1 F1 90.000(1) 9_666 . ?
N1 Cu1 N1 88.1(3) 9_666 3_656 ?
N1 Cu1 N1 88.1(3) 11_565 . ?
N1 Cu1 N1 91.9(3) 3_656 . ?
N1 Cu1 N1 180.0 11_565 3_656 ?
N1 Cu1 N1 91.9(3) 9_666 11_565 ?
N1 Cu1 N1 180.0 9_666 . ?
Si1 F1 Cu1 180.0 . . ?
C3 N1 C3 89.8(8) . 10_556 ?
C3 N1 Cu1 123.8(4) 10_556 . ?
C3 N1 Cu1 123.8(4) . . ?
C3 N1 C4 117.3(6) . . ?
C3 N1 C4 56.6(5) 10_556 . ?
C4 N1 Cu1 118.8(4) . . ?
H1 O1 H1 137.4 . 3_655 ?
H2A O2 H2B 108.1 . . ?
C1 S1 C1 98.5(4) . 3_556 ?
F1 Si1 F1 180.0 9_667 . ?
F4 Si1 F1 90.000(1) . . ?
F4 Si1 F1 90.000(1) 9_667 . ?
F4 Si1 F4 180.0 9_667 . ?
F2 Si1 F1 90.0 9_667 . ?
F2 Si1 F1 90.000(1) 9_667 9_667 ?
F2 Si1 F1 90.0 . . ?
F2 Si1 F1 90.000(1) . 9_667 ?
F2 Si1 F4 90.000(3) 9_667 9_667 ?
F2 Si1 F4 90.000(2) . 9_667 ?
F2 Si1 F2 180.0 . 9_667 ?
F3 Si1 F1 90.000(1) 11_565 . ?
F3 Si1 F1 90.000(1) 3_657 . ?
F3 Si1 F1 90.000(2) . . ?
F3 Si1 F1 90.000(1) 9_667 . ?
F3 Si1 F3 88.1(13) 11_565 . ?
F3 Si1 F3 180.0 9_667 . ?
F3 Si1 F3 91.9(13) 3_657 . ?
F3 Si1 F3 91.9(13) 9_667 11_565 ?
N1 C4 H4 118.6 . . ?
C5 C4 N1 122.8(7) . . ?
C5 C4 H4 118.6 . . ?
C1 C5 H5 120.6 . . ?
C4 C5 C1 118.8(7) . . ?
C4 C5 H5 120.6 . . ?

loop_
_geom_bond_atom_site_label_1
_geom_bond_atom_site_label_2
_geom_bond_distance
_geom_bond_site_symmetry_2
_geom_bond_publ_flag
C1 C2 1.389(9) 10_556 ?
C1 C2 1.389(9) . ?
C1 S1 1.777(6) . ?
C1 C5 1.390(10) . ?
C6 C6 1.46(3) 3_655 ?
C6 H6 0.8706 . ?
C2 H2 0.9500 . ?
C2 C3 1.378(12) . ?
C3 H3 0.9500 . ?
C3 N1 1.325(9) . ?
Cu1 F1 2.253(5) . ?
Cu1 F1 2.253(5) 9_666 ?
Cu1 N1 2.012(5) 3_656 ?
Cu1 N1 2.012(5) . ?
Cu1 N1 2.012(5) 9_666 ?
Cu1 N1 2.012(5) 11_565 ?
F1 Si1 1.685(5) . ?
N1 C4 1.374(8) . ?
O1 H1 0.8496 . ?
O1 H1 0.8495 3_655 ?
O2 H2A 0.8676 . ?
O2 H2B 0.8257 . ?
Si1 F4 1.653(9) 9_667 ?
Si1 F4 1.653(9) . ?
Si1 F2 1.648(11) 9_667 ?
Si1 F2 1.648(11) . ?
Si1 F3 1.626(11) . ?
Si1 F3 1.626(11) 11_565 ?
Si1 F3 1.626(11) 9_667 ?
Si1 F3 1.626(11) 3_657 ?
C4 H4 0.9500 . ?
C4 C5 1.359(12) . ?
C5 H5 0.9500 . ?
